data_1561399
loop_
_publ_author_name
'Schr\"oder, Florian'
'K\"ockerling, Martin'

_publ_section_title
;
 Hexaaquadodeca-\m2-iodido-octahedro-hexatantalum diiodide tetrahydrate
;
_journal_coeditor_code WM4145
_journal_issue 3
_journal_name_full IUCrData
_journal_paper_doi 10.1107/S2414314621003047
_journal_volume 6
_journal_year 2021
_chemical_formula_iupac '[Ta6 I12 (H2 O)6] I2, 4H2 O'
_chemical_formula_moiety 'H20 I14 O10 Ta6 2+, 2(I-), 4(H2 O)'
_chemical_formula_sum 'H20 I14 O10 Ta6'
_chemical_formula_weight 3042.46
_chemical_name_systematic
;
Hexaaquadodeca-\m~2~-iodido-hexatantalum diiodide tetrahydrate
;
_space_group_crystal_system triclinic
_space_group_IT_number 2
_space_group_name_Hall '-P 1'
_space_group_name_H-M_alt 'P -1'
_atom_sites_solution_hydrogens difmap
_atom_sites_solution_primary direct
_atom_sites_solution_secondary difmap
_cell_angle_alpha 117.451(4)
_cell_angle_beta 97.465(4)
_cell_angle_gamma 96.344(4)
_cell_formula_units_Z 1
_cell_length_a 10.009(2)
_cell_length_b 10.118(2)
_cell_length_c 10.498(2)
_cell_measurement_reflns_used 9987
_cell_measurement_temperature 123(2)
_cell_measurement_theta_max 32.803
_cell_measurement_theta_min 2.312
_cell_volume 917.7(3)
_computing_cell_refinement
;
SAINT (Bruker, 2017)
;
_computing_data_collection
;
APEX2 (Bruker, 2017)
;
_computing_data_reduction
;
SAINT (Bruker, 2017)
;
_computing_molecular_graphics
;
DIAMOND (Brandenburg & Putz, 2019)
;
_computing_structure_refinement
;
SHELXL2014 (Sheldrick, 2015b)
;
_computing_structure_solution
;
SHELXT2014 (Sheldrick, 2015a)
;
_diffrn_ambient_temperature 123(2)
_diffrn_measured_fraction_theta_full 0.995
_diffrn_measured_fraction_theta_max 0.997
_diffrn_measurement_device_type 'Bruker APEXII CCD'
_diffrn_measurement_method '\f and \w scans'
_diffrn_radiation_source 'microfocus sealed tube'
_diffrn_radiation_type MoK\a
_diffrn_radiation_wavelength 0.71073
_diffrn_reflns_av_R_equivalents 0.0571
_diffrn_reflns_av_unetI/netI 0.0369
_diffrn_reflns_limit_h_max 14
_diffrn_reflns_limit_h_min -14
_diffrn_reflns_limit_k_max 14
_diffrn_reflns_limit_k_min -14
_diffrn_reflns_limit_l_max 15
_diffrn_reflns_limit_l_min -15
_diffrn_reflns_number 39077
_diffrn_reflns_theta_full 25.000
_diffrn_reflns_theta_max 30.992
_diffrn_reflns_theta_min 3.127
_exptl_absorpt_coefficient_mu 29.319
_exptl_absorpt_correction_type multi-scan
_exptl_absorpt_process_details
;
(SADABS; Krause <i>et al.</i>,  2015)
;
_exptl_crystal_colour black
_exptl_crystal_density_diffrn 5.505
_exptl_crystal_density_method none
_exptl_crystal_description block
_exptl_crystal_F_000 1280
_exptl_crystal_size_max 0.040
_exptl_crystal_size_mid 0.030
_exptl_crystal_size_min 0.030
_refine_diff_density_max 1.933
_refine_diff_density_min -1.522
_refine_ls_extinction_method none
_refine_ls_goodness_of_fit_ref 1.071
_refine_ls_hydrogen_treatment constr
_refine_ls_matrix_type full
_refine_ls_number_parameters 136
_refine_ls_number_reflns 5847
_refine_ls_number_restraints 0
_refine_ls_restrained_S_all 1.071
_refine_ls_R_factor_all 0.0328
_refine_ls_R_factor_gt 0.0249
_refine_ls_shift/su_max 0.001
_refine_ls_shift/su_mean 0.000
_refine_ls_structure_factor_coef Fsqd
_refine_ls_weighting_details 'w=1/[\s^2^(Fo^2^)+(0.0139P)^2^+1.4885P] where P=(Fo^2^+2Fc^2^)/3'
_refine_ls_weighting_scheme calc
_refine_ls_wR_factor_gt 0.0487
_refine_ls_wR_factor_ref 0.0512
_reflns_number_gt 5081
_reflns_number_total 5847
_reflns_threshold_expression 'I > 2\s(I)'
_cod_data_source_file wm4145sup1.cif
_cod_data_source_block I
_cod_original_cell_volume 917.7(2)
_cod_original_sg_symbol_H-M 'P -1 '
_cod_database_code 1561399
_shelx_space_group_comment
;
The symmetry employed for this shelxl refinement is uniquely defined
by the following loop  which should always be used as a source of
symmetry information in preference to the above space-group names.
They are only intended as comments.
;
_shelx_estimated_absorpt_t_min 0.387
_shelx_estimated_absorpt_t_max 0.473
_shelxl_version_number 201.4

loop_
_space_group_symop_operation_xyz
'x, y, z'
'-x, -y, -z'

loop_
_atom_site_type_symbol
_atom_site_label
_atom_site_fract_x
_atom_site_fract_y
_atom_site_fract_z
_atom_site_U_iso_or_equiv
_atom_site_adp_type
_atom_site_calc_flag
_atom_site_occupancy
_atom_site_disorder_assembly
_atom_site_disorder_group
Ta Ta1 0.59756(2) 0.32569(3) 0.37992(2) 0.00826(5) Uani d 1 . .
Ta Ta2 0.38779(2) 0.47496(3) 0.30732(2) 0.00757(5) Uani d 1 . .
Ta Ta3 0.65272(2) 0.65637(3) 0.49926(2) 0.00823(5) Uani d 1 . .
I I1 0.42859(4) 0.06430(4) 0.34481(4) 0.01322(8) Uani d 1 . .
I I2 0.47893(4) 0.23469(4) 0.08727(4) 0.01115(7) Uani d 1 . .
I I3 0.82943(4) 0.47721(4) 0.34401(4) 0.01372(8) Uani d 1 . .
I I4 0.55445(4) 0.66827(4) 0.24333(4) 0.01211(7) Uani d 1 . .
I I5 0.77566(4) 0.30105(4) 0.59483(4) 0.01271(8) Uani d 1 . .
I I6 0.85016(4) 0.73689(4) 0.75183(4) 0.01137(7) Uani d 1 . .
I I7 0.07640(4) 0.11686(4) 0.77730(4) 0.01530(8) Uani d 1 . .
O O1 0.7026(5) 0.1315(5) 0.2412(5) 0.0188(9) Uani d 1 . .
H H1A 0.6296 0.0645 0.1957 0.028 Uiso d 1 . .
H H1B 0.7414 0.1157 0.3085 0.028 Uiso d 1 . .
O O2 0.2672(4) 0.4452(5) 0.0938(4) 0.0153(9) Uani d 1 . .
H H2A 0.2195 0.3610 0.0260 0.023 Uiso d 1 . .
H H2B 0.2511 0.5200 0.0820 0.023 Uiso d 1 . .
O O3 0.8193(5) 0.8295(5) 0.4994(5) 0.0220(10) Uani d 1 . .
H H3A 0.8500 0.9175 0.5723 0.032 Uiso d 1 . .
H H3B 0.8760 0.8111 0.4425 0.032 Uiso d 1 . .
O O4 0.8053(5) 0.1201(6) 0.0131(6) 0.0310(10) Uani d 1 . .
H H4A 0.8386 0.1350 0.0984 0.047 Uiso d 1 . .
H H4B 0.7796 0.0248 -0.0424 0.047 Uiso d 1 . .
O O5 0.1291(6) 0.6203(6) 0.0313(6) 0.0370(10) Uani d 1 . .
H H5A 0.0548 0.6462 0.0566 0.055 Uiso d 1 . .
H H5B 0.1667 0.6835 0.0082 0.055 Uiso d 1 . .

loop_
_atom_site_aniso_label
_atom_site_aniso_U_11
_atom_site_aniso_U_22
_atom_site_aniso_U_33
_atom_site_aniso_U_12
_atom_site_aniso_U_13
_atom_site_aniso_U_23
Ta1 0.00910(10) 0.00760(10) 0.00670(10) 0.00218(8) 0.00069(8) 0.00236(9)
Ta2 0.00820(10) 0.00710(10) 0.00650(10) 0.00093(8) 0.00006(8) 0.00295(9)
Ta3 0.00860(10) 0.00780(10) 0.00690(10) -0.00055(8) 0.00034(8) 0.00315(9)
I1 0.0187(2) 0.0072(2) 0.0119(2) 0.00130(10) 0.00010(10) 0.00410(10)
I2 0.0136(2) 0.0110(2) 0.0069(2) 0.00350(10) 0.00120(10) 0.00270(10)
I3 0.0095(2) 0.0174(2) 0.0116(2) 0.00180(10) 0.00370(10) 0.0047(2)
I4 0.0149(2) 0.0117(2) 0.0096(2) -0.00140(10) 0.00030(10) 0.0064(2)
I5 0.0136(2) 0.0130(2) 0.0104(2) 0.00600(10) 0.00020(10) 0.0045(2)
I6 0.0088(2) 0.0122(2) 0.0102(2) -0.00130(10) -0.00100(10) 0.0045(2)
I7 0.0144(2) 0.0138(2) 0.0140(2) -0.0006(2) 0.00020(10) 0.0051(2)
O1 0.021(2) 0.015(2) 0.014(2) 0.010(2) 0.001(2) 0.001(2)
O2 0.021(2) 0.013(2) 0.009(2) 0.005(2) -0.002(2) 0.004(2)
O3 0.021(2) 0.022(2) 0.014(2) -0.010(2) 0.002(2) 0.006(2)
O4 0.031(3) 0.028(3) 0.021(3) 0.005(2) 0.006(2) 0.002(2)
O5 0.057(4) 0.042(3) 0.029(3) 0.032(3) 0.017(3) 0.025(3)

loop_
_atom_type_symbol
_atom_type_description
_atom_type_scat_dispersion_real
_atom_type_scat_dispersion_imag
_atom_type_scat_source
H H 0.0000 0.0000 'International Tables Vol C Tables 4.2.6.8 and 6.1.1.4'
O O 0.0114 0.0062 'International Tables Vol C Tables 4.2.6.8 and 6.1.1.4'
I I -0.4371 1.8409 'International Tables Vol C Tables 4.2.6.8 and 6.1.1.4'
Ta Ta -0.6301 6.5942 'International Tables Vol C Tables 4.2.6.8 and 6.1.1.4'

loop_
_geom_angle_atom_site_label_1
_geom_angle_atom_site_label_2
_geom_angle_atom_site_label_3
_geom_angle_site_symmetry_1
_geom_angle_site_symmetry_3
_geom_angle
O1 Ta1 I3 . . 76.70(10)
O1 Ta1 I2 . . 75.00(10)
I3 Ta1 I2 . . 87.76(2)
O1 Ta1 I5 . . 77.50(10)
I3 Ta1 I5 . . 86.83(2)
I2 Ta1 I5 . . 152.470(10)
O1 Ta1 I1 . . 76.50(10)
I3 Ta1 I1 . . 153.170(10)
I2 Ta1 I1 . . 86.940(10)
I5 Ta1 I1 . . 85.83(2)
O1 Ta1 Ta2 . 2_666 136.40(10)
I3 Ta1 Ta2 . 2_666 99.120(10)
I2 Ta1 Ta2 . 2_666 148.590(10)
I5 Ta1 Ta2 . 2_666 58.920(10)
I1 Ta1 Ta2 . 2_666 99.050(10)
O1 Ta1 Ta3 . . 134.90(10)
I3 Ta1 Ta3 . . 58.220(10)
I2 Ta1 Ta3 . . 99.810(10)
I5 Ta1 Ta3 . . 100.160(10)
I1 Ta1 Ta3 . . 148.590(10)
Ta2 Ta1 Ta3 2_666 . 60.156(9)
O1 Ta1 Ta2 . . 133.60(10)
I3 Ta1 Ta2 . . 99.61(2)
I2 Ta1 Ta2 . . 58.680(10)
I5 Ta1 Ta2 . . 148.840(10)
I1 Ta1 Ta2 . . 99.98(2)
Ta2 Ta1 Ta2 2_666 . 89.920(10)
Ta3 Ta1 Ta2 . . 59.890(10)
O1 Ta1 Ta3 . 2_666 134.90(10)
I3 Ta1 Ta3 . 2_666 148.320(10)
I2 Ta1 Ta3 . 2_666 99.26(2)
I5 Ta1 Ta3 . 2_666 99.46(2)
I1 Ta1 Ta3 . 2_666 58.490(10)
Ta2 Ta1 Ta3 2_666 2_666 59.940(10)
Ta3 Ta1 Ta3 . 2_666 90.110(10)
Ta2 Ta1 Ta3 . 2_666 60.040(10)
O2 Ta2 I4 . . 76.10(10)
O2 Ta2 I6 . 2_666 76.80(10)
I4 Ta2 I6 . 2_666 152.960(10)
O2 Ta2 I2 . . 75.70(10)
I4 Ta2 I2 . . 86.51(2)
I6 Ta2 I2 2_666 . 86.90(2)
O2 Ta2 I5 . 2_666 77.30(10)
I4 Ta2 I5 . 2_666 87.40(2)
I6 Ta2 I5 2_666 2_666 86.68(2)
I2 Ta2 I5 . 2_666 153.000(10)
O2 Ta2 Ta1 . 2_666 135.80(10)
I4 Ta2 Ta1 . 2_666 100.22(2)
I6 Ta2 Ta1 2_666 2_666 99.050(10)
I2 Ta2 Ta1 . 2_666 148.520(10)
I5 Ta2 Ta1 2_666 2_666 58.470(10)
O2 Ta2 Ta3 . . 134.60(10)
I4 Ta2 Ta3 . . 58.440(10)
I6 Ta2 Ta3 2_666 . 148.600(10)
I2 Ta2 Ta3 . . 99.77(2)
I5 Ta2 Ta3 2_666 . 99.33(2)
Ta1 Ta2 Ta3 2_666 . 60.200(10)
O2 Ta2 Ta1 . . 134.10(10)
I4 Ta2 Ta1 . . 98.93(2)
I6 Ta2 Ta1 2_666 . 99.84(2)
I2 Ta2 Ta1 . . 58.440(10)
I5 Ta2 Ta1 2_666 . 148.550(10)
Ta1 Ta2 Ta1 2_666 . 90.080(10)
Ta3 Ta2 Ta1 . . 60.050(10)
O2 Ta2 Ta3 . 2_666 135.20(10)
I4 Ta2 Ta3 . 2_666 148.610(10)
I6 Ta2 Ta3 2_666 2_666 58.420(10)
I2 Ta2 Ta3 . 2_666 99.08(2)
I5 Ta2 Ta3 2_666 2_666 99.760(10)
Ta1 Ta2 Ta3 2_666 2_666 60.040(10)
Ta3 Ta2 Ta3 . 2_666 90.190(10)
Ta1 Ta2 Ta3 . 2_666 60.020(10)
O3 Ta3 I3 . . 77.00(10)
O3 Ta3 I4 . . 76.50(10)
I3 Ta3 I4 . . 86.67(2)
O3 Ta3 I6 . . 76.70(10)
I3 Ta3 I6 . . 85.83(2)
I4 Ta3 I6 . . 153.15(2)
O3 Ta3 I1 . 2_666 76.00(10)
I3 Ta3 I1 . 2_666 152.98(2)
I4 Ta3 I1 . 2_666 87.12(2)
I6 Ta3 I1 . 2_666 87.96(2)
O3 Ta3 Ta2 . . 135.00(10)
I3 Ta3 Ta2 . . 99.94(2)
I4 Ta3 Ta2 . . 58.460(10)
I6 Ta3 Ta2 . . 148.360(10)
I1 Ta3 Ta2 2_666 . 99.10(2)
O3 Ta3 Ta1 . . 135.50(10)
I3 Ta3 Ta1 . . 58.510(10)
I4 Ta3 Ta1 . . 98.940(10)
I6 Ta3 Ta1 . . 98.980(10)
I1 Ta3 Ta1 2_666 . 148.520(10)
Ta2 Ta3 Ta1 . . 60.059(9)
O3 Ta3 Ta1 . 2_666 134.60(10)
I3 Ta3 Ta1 . 2_666 148.400(10)
I4 Ta3 Ta1 . 2_666 99.99(2)
I6 Ta3 Ta1 . 2_666 99.87(2)
I1 Ta3 Ta1 2_666 2_666 58.630(10)
Ta2 Ta3 Ta1 . 2_666 59.860(10)
Ta1 Ta3 Ta1 . 2_666 89.890(10)
O3 Ta3 Ta2 . 2_666 135.20(10)
I3 Ta3 Ta2 . 2_666 99.070(10)
I4 Ta3 Ta2 . 2_666 148.250(10)
I6 Ta3 Ta2 . 2_666 58.560(10)
I1 Ta3 Ta2 2_666 2_666 100.00(2)
Ta2 Ta3 Ta2 . 2_666 89.810(10)
Ta1 Ta3 Ta2 . 2_666 59.800(10)
Ta1 Ta3 Ta2 2_666 2_666 59.935(9)
Ta3 I1 Ta1 2_666 . 62.880(10)
Ta1 I2 Ta2 . . 62.880(10)
Ta3 I3 Ta1 . . 63.280(10)
Ta3 I4 Ta2 . . 63.110(10)
Ta1 I5 Ta2 . 2_666 62.610(10)
Ta3 I6 Ta2 . 2_666 63.030(10)
Ta1 O1 H1A . . 96.4
Ta1 O1 H1B . . 99.0
H1A O1 H1B . . 107.7
Ta2 O2 H2A . . 123.6
Ta2 O2 H2B . . 122.5
H2A O2 H2B . . 112.6
Ta3 O3 H3A . . 123.3
Ta3 O3 H3B . . 126.6
H3A O3 H3B . . 107.7
H4A O4 H4B . . 107.7
H5A O5 H5B . . 107.7

loop_
_geom_bond_atom_site_label_1
_geom_bond_atom_site_label_2
_geom_bond_site_symmetry_2
_geom_bond_distance
Ta1 O1 . 2.303(4)
Ta1 I3 . 2.8022(5)
Ta1 I2 . 2.8104(6)
Ta1 I5 . 2.8110(5)
Ta1 I1 . 2.8181(6)
Ta1 Ta2 2_666 2.9281(5)
Ta1 Ta3 . 2.9352(6)
Ta1 Ta2 . 2.9354(4)
Ta1 Ta3 2_666 2.9379(5)
Ta2 O2 . 2.273(4)
Ta2 I4 . 2.8001(5)
Ta2 I6 2_666 2.8131(5)
Ta2 I2 . 2.8175(5)
Ta2 I5 2_666 2.8245(5)
Ta2 Ta1 2_666 2.9281(5)
Ta2 Ta3 . 2.9303(5)
Ta2 Ta3 2_666 2.9386(5)
Ta3 O3 . 2.281(4)
Ta3 I3 . 2.7936(5)
Ta3 I4 . 2.7996(6)
Ta3 I6 . 2.8090(6)
Ta3 I1 2_666 2.8141(6)
Ta3 Ta1 2_666 2.9380(5)
Ta3 Ta2 2_666 2.9386(5)
I1 Ta3 2_666 2.8140(6)
I5 Ta2 2_666 2.8245(5)
I6 Ta2 2_666 2.8131(5)
O1 H1A . 0.8500
O1 H1B . 0.8501
O2 H2A . 0.8500
O2 H2B . 0.8500
O3 H3A . 0.8500
O3 H3B . 0.8501
O4 H4A . 0.8501
O4 H4B . 0.8499
O5 H5A . 0.8501
O5 H5B . 0.8500

loop_
_geom_hbond_atom_site_label_D
_geom_hbond_atom_site_label_H
_geom_hbond_atom_site_label_A
_geom_hbond_site_symmetry_A
_geom_hbond_distance_DH
_geom_hbond_distance_HA
_geom_hbond_distance_DA
_geom_hbond_angle_DHA
_geom_hbond_publ_flag
O1 H1A I1 . 0.85 2.71 3.196(5) 118.1 y
O1 H1B I5 . 0.85 2.66 3.226(4) 125.5 y
O2 H2B O5 . 0.85 1.85 2.618(6) 150.4 y
O2 H2A I7 1_554 0.85 2.70 3.534(4) 169.1 y
O3 H3B I7 2_666 0.85 2.80 3.455(4) 135.1 y
O3 H3A I7 1_665 0.85 2.75 3.488(4) 146.2 y
O4 H4A O1 . 0.85 2.16 2.685(7) 119.7 y
O4 H4B I6 1_544 0.85 2.95 3.695(5) 147.6 y
O5 H5B O4 2_665 0.85 2.09 2.894(8) 156.9 y
O5 H5A I7 2_566 0.85 2.82 3.563(5) 147.1 y
O4 H4A I3 . 0.85 3.25 3.633(5) 110.5 n
O4 H4B I1 2_655 0.85 3.23 3.656(5) 113.3 n
O4 H4A I6 2_766 0.85 3.13 3.670(5) 123.5 n
O5 H5B I3 2_665 0.85 3.29 3.688(5) 111.5 n
O1 H1A I2 2_655 0.85 3.05 3.745(4) 140.3 n
O4 H4B I2 2_655 0.85 3.29 3.945(5) 135.4 n

_cod_database_fobs_code 1561399
